data_7100254
loop_
_publ_author_name
'E. Colacio'
'Raikko Kivekas'
'Antonio Rodriguez'

_publ_section_title
;
Unique Self-Assembled 2D Metal-Tetrazolate networks:
Crystal Structure and Magnetic Properties of [M(pmtz)2] (M=Co(II) and
Fe(II); Hpmzt=5 (pyrimidyl)tetrazole)
;
_journal_name_full 'Chemical Communications'
_journal_paper_doi 10.1039/b509069e
_journal_year 2005
_chemical_formula_sum 'C10 H6 Co N12'
_chemical_formula_weight 353.20
_chemical_name_common (Co(C5N6H3)2)
_space_group_IT_number 61
_symmetry_cell_setting orthorhombic
_symmetry_space_group_name_Hall '-P 2ac 2ab'
_symmetry_space_group_name_H-M 'P b c a'
_cell_angle_alpha 90.00
_cell_angle_beta 90.00
_cell_angle_gamma 90.00
_cell_formula_units_Z 4
_cell_length_a 8.2299(6)
_cell_length_b 9.3483(7)
_cell_length_c 17.8999(14)
_cell_measurement_temperature 293(2)
_cell_volume 1377.14(18)
_diffrn_ambient_temperature 293(2)
_exptl_crystal_density_diffrn 1.704
_cod_database_code 7100254

loop_
_symmetry_equiv_pos_as_xyz
'x, y, z'
'-x+1/2, -y, z+1/2'
'x+1/2, -y+1/2, -z'
'-x, y+1/2, -z+1/2'
'-x, -y, -z'
'x-1/2, y, -z-1/2'
'-x-1/2, y-1/2, z'
'x, -y-1/2, z-1/2'

loop_
_atom_site_label
_atom_site_type_symbol
_atom_site_fract_x
_atom_site_fract_y
_atom_site_fract_z
_atom_site_U_iso_or_equiv
_atom_site_adp_type
_atom_site_occupancy
_atom_site_symmetry_multiplicity
_atom_site_calc_flag
_atom_site_refinement_flags
_atom_site_disorder_assembly
_atom_site_disorder_group
Co Co 0.0000 0.0000 0.0000 0.00910(12) Uani 1 2 d S . .
N1 N 0.14909(18) 0.17760(16) 0.01829(8) 0.0114(3) Uani 1 1 d . . .
N2 N -0.04425(18) 0.04668(16) 0.11580(8) 0.0109(3) Uani 1 1 d . . .
C1 C 0.0292(2) 0.16530(19) 0.14168(10) 0.0120(4) Uani 1 1 d . . .
N3 N 0.19220(18) -0.14249(16) 0.02829(9) 0.0120(3) Uani 1 1 d . . .
C5 C 0.1374(2) 0.23369(19) 0.08694(9) 0.0113(3) Uani 1 1 d . . .
C4 C -0.1403(2) -0.02362(19) 0.16378(10) 0.0147(4) Uani 1 1 d . . .
H4 H -0.1931 -0.1062 0.1479 0.018 Uiso 1 1 calc R . .
N4 N 0.01399(19) 0.22063(18) 0.20969(9) 0.0183(4) Uani 1 1 d . . .
C3 C -0.1626(2) 0.0233(2) 0.23600(11) 0.0179(4) Uani 1 1 d . . .
H3 H -0.2282 -0.0263 0.2695 0.022 Uiso 1 1 calc R . .
C2 C -0.0831(2) 0.1478(2) 0.25651(11) 0.0199(4) Uani 1 1 d . . .
H2 H -0.0975 0.1825 0.3048 0.024 Uiso 1 1 calc R . .
N5 N 0.25700(17) 0.25705(15) -0.01818(9) 0.0125(3) Uani 1 1 d . . .
N7 N 0.26526(18) -0.15389(16) 0.09551(8) 0.0134(3) Uani 1 1 d . . .

loop_
_atom_site_aniso_label
_atom_site_aniso_U_11
_atom_site_aniso_U_22
_atom_site_aniso_U_33
_atom_site_aniso_U_23
_atom_site_aniso_U_13
_atom_site_aniso_U_12
Co 0.00999(19) 0.00668(19) 0.01062(19) -0.00022(12) 0.00035(12) 0.00004(12)
N1 0.0118(7) 0.0084(7) 0.0141(7) 0.0007(6) 0.0008(6) -0.0008(6)
N2 0.0120(7) 0.0082(7) 0.0125(7) 0.0009(6) 0.0003(6) 0.0019(6)
C1 0.0116(8) 0.0105(8) 0.0140(9) 0.0001(7) -0.0009(6) 0.0012(6)
N3 0.0126(7) 0.0100(7) 0.0133(7) -0.0011(6) -0.0018(6) 0.0017(6)
C5 0.0119(8) 0.0099(8) 0.0121(8) -0.0013(7) -0.0008(6) 0.0003(6)
C4 0.0157(9) 0.0106(8) 0.0179(10) 0.0014(7) 0.0020(7) -0.0004(7)
N4 0.0214(9) 0.0178(9) 0.0157(8) -0.0039(7) 0.0038(6) -0.0024(6)
C3 0.0210(10) 0.0173(9) 0.0154(9) 0.0033(7) 0.0047(8) 0.0002(7)
C2 0.0236(10) 0.0229(10) 0.0133(9) -0.0031(8) 0.0045(7) -0.0001(8)
N5 0.0129(7) 0.0099(7) 0.0148(7) -0.0009(6) 0.0019(6) -0.0025(6)
N7 0.0136(7) 0.0122(7) 0.0144(7) -0.0012(6) -0.0018(6) 0.0018(6)

loop_
_geom_bond_atom_site_label_1
_geom_bond_atom_site_label_2
_geom_bond_distance
_geom_bond_site_symmetry_2
_geom_bond_publ_flag
Co N1 2.0902(15) . ?
Co N1 2.0902(15) 5 ?
Co N3 2.1290(15) . ?
Co N3 2.1290(15) 5 ?
Co N2 2.1493(15) 5 ?
Co N2 2.1493(15) . ?
N1 N5 1.329(2) . ?
N1 C5 1.339(2) . ?
N2 C4 1.339(2) . ?
N2 C1 1.345(2) . ?
C1 N4 1.329(2) . ?
C1 C5 1.470(2) . ?
N3 N5 1.322(2) 7_655 ?
N3 N7 1.349(2) . ?
C5 N7 1.331(2) 7_665 ?
C4 C3 1.378(3) . ?
N4 C2 1.343(2) . ?
C3 C2 1.385(3) . ?
N5 N3 1.322(2) 7_665 ?
N7 C5 1.331(2) 7_655 ?
